data_1506228
loop_
_publ_author_name
'Falck, J. R.'
'He, Anyu'
'Reddy, L. Manmohan'
'Kundu, Abhijit'
'Barma, Deb K.'
'Bandyopadhyay, A.'
'Kamila, Sukanta'
'Akella, Radha'
'Bejot, Romain'
'Mioskowski, Charles'

_publ_section_title
;
 Ring expansion/homologation--aldehyde condensation cascade using
 tert-trihalomethylcarbinols.
;
_journal_issue 20
_journal_name_full 'Organic letters'
_journal_page_first 4645
_journal_page_last 4647
_journal_paper_doi 10.1021/ol061953q
_journal_volume 8
_journal_year 2006
_chemical_formula_sum 'C21 H24 N2 O2 S'
_chemical_formula_weight 368.48
_chemical_name_systematic
; 
 ? 
;
_space_group_IT_number 2
_symmetry_cell_setting triclinic
_symmetry_space_group_name_Hall '-P 1'
_symmetry_space_group_name_H-M 'P -1'
_atom_sites_solution_hydrogens geom
_atom_sites_solution_primary direct
_atom_sites_solution_secondary difmap
_audit_creation_method SHELXL-97
_cell_angle_alpha 97.676(5)
_cell_angle_beta 97.610(5)
_cell_angle_gamma 116.210(5)
_cell_formula_units_Z 2
_cell_length_a 9.634(5)
_cell_length_b 9.858(5)
_cell_length_c 11.925(5)
_cell_measurement_temperature 291(2)
_cell_volume 983.4(8)
_computing_cell_refinement 'HKL2000 v095.373'
_computing_data_collection 'collect, Nonius 1999'
_computing_data_reduction 'HKL2000 v095.373'
_computing_publication_material 'XCIF (Sheldrick and Bruker 1997)'
_computing_structure_refinement 'SHELXL-97 (Sheldrick, 1997)'
_computing_structure_solution 'SHELXS-97 (Sheldrick, 1990)'
_diffrn_ambient_temperature 291(2)
_diffrn_measured_fraction_theta_full 0.874
_diffrn_measured_fraction_theta_max 0.874
_diffrn_measurement_device_type 'Kappa CCD'
_diffrn_measurement_method collect
_diffrn_radiation_monochromator graphite
_diffrn_radiation_source 'fine-focus sealed tube'
_diffrn_radiation_type MoK\a
_diffrn_radiation_wavelength 0.71069
_diffrn_reflns_av_R_equivalents 0.0000
_diffrn_reflns_av_sigmaI/netI 0.1300
_diffrn_reflns_limit_h_max 10
_diffrn_reflns_limit_h_min 0
_diffrn_reflns_limit_k_max 10
_diffrn_reflns_limit_k_min -11
_diffrn_reflns_limit_l_max 13
_diffrn_reflns_limit_l_min -13
_diffrn_reflns_number 2974
_diffrn_reflns_theta_full 23.93
_diffrn_reflns_theta_max 23.93
_diffrn_reflns_theta_min 3.24
_exptl_absorpt_coefficient_mu 0.182
_exptl_absorpt_correction_type none
_exptl_absorpt_process_details none
_exptl_crystal_colour colorless
_exptl_crystal_density_diffrn 1.244
_exptl_crystal_density_method 'not measured'
_exptl_crystal_description plate
_exptl_crystal_F_000 392
_exptl_crystal_size_max 0.1
_exptl_crystal_size_mid 0.06
_exptl_crystal_size_min 0.02
_refine_diff_density_max 0.261
_refine_diff_density_min -0.206
_refine_diff_density_rms 0.045
_refine_ls_extinction_method none
_refine_ls_goodness_of_fit_ref 0.979
_refine_ls_hydrogen_treatment constr
_refine_ls_matrix_type full
_refine_ls_number_parameters 245
_refine_ls_number_reflns 2974
_refine_ls_number_restraints 0
_refine_ls_restrained_S_all 0.979
_refine_ls_R_factor_all 0.1233
_refine_ls_R_factor_gt 0.0785
_refine_ls_shift/su_max 0.001
_refine_ls_shift/su_mean 0.000
_refine_ls_structure_factor_coef Fsqd
_refine_ls_weighting_details 'calc w=1/[\s^2^(Fo^2^)+(0.1442P)^2^+0.0251P] where P=(Fo^2^+2Fc^2^)/3'
_refine_ls_weighting_scheme calc
_refine_ls_wR_factor_gt 0.2050
_refine_ls_wR_factor_ref 0.2414
_reflns_number_gt 1679
_reflns_number_total 2974
_reflns_threshold_expression >2sigma(I)
_cod_data_source_file ol061953qsi20060807_045002.cif
_cod_data_source_block shelxl_15
_cod_depositor_comments
;
The following automatic conversions were performed:

'_symmetry_cell_setting' value 'Triclinic' changed to 'triclinic'
according to /home/saulius/struct/CIF-dictionaries/cif_core.dic
dictionary named 'cif_core.dic' version 2.4.1 from 2010-06-29.

Automatic conversion script
Id: cif_fix_values 1715 2011-07-08 13:25:40Z adriana 
;
_cod_original_sg_symbol_H-M P-1
_cod_database_code 1506228

loop_
_symmetry_equiv_pos_as_xyz
'x, y, z'
'-x, -y, -z'

loop_
_atom_site_label
_atom_site_type_symbol
_atom_site_fract_x
_atom_site_fract_y
_atom_site_fract_z
_atom_site_U_iso_or_equiv
_atom_site_adp_type
_atom_site_occupancy
_atom_site_symmetry_multiplicity
_atom_site_calc_flag
_atom_site_refinement_flags
H15 H 0.217(5) 0.177(5) 0.267(4) 0.069(14) Uiso 1 1 d .
H11 H 0.115(6) -0.263(6) 0.387(4) 0.107(15) Uiso 1 1 d .
S1 S -0.12160(13) -0.23809(12) 0.05543(9) 0.0706(6) Uani 1 1 d .
O2 O -0.1065(3) -0.3738(3) 0.0615(2) 0.0801(9) Uani 1 1 d .
O3 O -0.1146(4) -0.1842(3) -0.0505(2) 0.0825(9) Uani 1 1 d .
C4 C 0.1575(5) -0.0010(5) 0.3386(3) 0.0681(11) Uani 1 1 d .
N5 N 0.0227(4) -0.0928(4) 0.1485(3) 0.0816(12) Uani 1 1 d .
H5 H 0.050(6) -0.007(6) 0.128(4) 0.094(16) Uiso 1 1 d .
N6 N 0.0428(4) -0.1125(4) 0.2624(3) 0.0748(11) Uani 1 1 d .
C7 C -0.2999(5) -0.2663(5) 0.0944(3) 0.0708(12) Uani 1 1 d .
C8 C 0.1549(5) -0.2407(5) 0.5674(4) 0.0753(13) Uani 1 1 d .
C9 C 0.1853(5) -0.0314(5) 0.4544(3) 0.0722(12) Uani 1 1 d .
C10 C -0.3854(6) -0.3921(5) 0.1371(4) 0.0797(13) Uani 1 1 d .
H10 H -0.3478 -0.4624 0.1487 0.096 Uiso 1 1 calc R
C11 C 0.1477(5) -0.1782(5) 0.4625(4) 0.0741(12) Uani 1 1 d .
C12 C 0.1821(5) -0.3686(5) 0.5612(4) 0.0835(14) Uani 1 1 d .
H12 H 0.2007 -0.4083 0.4929 0.100 Uiso 1 1 calc R
C13 C 0.2631(7) 0.1078(5) 0.5551(4) 0.0993(17) Uani 1 1 d .
H13A H 0.3046 0.0801 0.6220 0.119 Uiso 1 1 calc R
H13B H 0.1843 0.1372 0.5750 0.119 Uiso 1 1 calc R
C14 C 0.1223(6) -0.1897(6) 0.6702(4) 0.0933(15) Uani 1 1 d .
H14 H 0.1023 -0.1052 0.6770 0.112 Uiso 1 1 calc R
C15 C 0.2694(7) 0.1514(6) 0.3126(4) 0.0860(16) Uani 1 1 d .
C16 C -0.5286(6) -0.4145(7) 0.1633(4) 0.0948(15) Uani 1 1 d .
H16 H -0.5868 -0.5010 0.1919 0.114 Uiso 1 1 calc R
C17 C 0.1478(6) -0.3854(7) 0.7538(5) 0.0986(17) Uani 1 1 d .
H17 H 0.1443 -0.4345 0.8156 0.118 Uiso 1 1 calc R
C18 C 0.1818(6) -0.4373(6) 0.6541(5) 0.0907(15) Uani 1 1 d .
H18 H 0.2049 -0.5198 0.6492 0.109 Uiso 1 1 calc R
C19 C 0.3941(7) 0.1347(7) 0.2589(5) 0.123(2) Uani 1 1 d .
H19A H 0.4623 0.2312 0.2410 0.185 Uiso 1 1 calc R
H19B H 0.3449 0.0557 0.1890 0.185 Uiso 1 1 calc R
H19C H 0.4554 0.1065 0.3121 0.185 Uiso 1 1 calc R
C20 C 0.3967(8) 0.2446(6) 0.5262(4) 0.128(2) Uani 1 1 d .
H20A H 0.4405 0.3329 0.5909 0.154 Uiso 1 1 calc R
H20B H 0.4803 0.2189 0.5131 0.154 Uiso 1 1 calc R
C21 C -0.3556(7) -0.1617(7) 0.0784(5) 0.1077(17) Uani 1 1 d .
H21 H -0.2977 -0.0752 0.0496 0.129 Uiso 1 1 calc R
C22 C 0.3365(8) 0.2860(6) 0.4191(4) 0.121(2) Uani 1 1 d .
H22A H 0.4225 0.3756 0.4034 0.145 Uiso 1 1 calc R
H22B H 0.2543 0.3135 0.4333 0.145 Uiso 1 1 calc R
C23 C 0.1189(7) -0.2606(7) 0.7619(5) 0.1086(18) Uani 1 1 d .
H23 H 0.0970 -0.2240 0.8298 0.130 Uiso 1 1 calc R
C24 C -0.5872(7) -0.3123(9) 0.1480(5) 0.1086(19) Uani 1 1 d .
C26 C -0.7419(8) -0.3399(9) 0.1801(6) 0.156(3) Uani 1 1 d .
H26A H -0.7838 -0.4330 0.2094 0.234 Uiso 1 1 calc R
H26B H -0.8158 -0.3505 0.1129 0.234 Uiso 1 1 calc R
H26C H -0.7249 -0.2539 0.2387 0.234 Uiso 1 1 calc R
C30 C -0.4970(9) -0.1874(9) 0.1054(6) 0.129(2) Uani 1 1 d .
H30 H -0.5339 -0.1164 0.0943 0.155 Uiso 1 1 calc R

loop_
_atom_site_aniso_label
_atom_site_aniso_U_11
_atom_site_aniso_U_22
_atom_site_aniso_U_33
_atom_site_aniso_U_23
_atom_site_aniso_U_13
_atom_site_aniso_U_12
S1 0.0757(9) 0.0607(8) 0.0625(8) 0.0167(5) 0.0086(5) 0.0216(6)
O2 0.083(2) 0.0627(18) 0.089(2) 0.0129(15) 0.0125(16) 0.0307(16)
O3 0.094(2) 0.0728(19) 0.0603(17) 0.0191(15) 0.0097(14) 0.0219(17)
C4 0.075(3) 0.057(2) 0.059(2) 0.012(2) 0.010(2) 0.020(2)
N5 0.086(3) 0.066(2) 0.057(2) 0.0200(18) 0.0005(18) 0.007(2)
N6 0.079(2) 0.067(2) 0.065(2) 0.0199(19) 0.0102(19) 0.023(2)
C7 0.075(3) 0.068(3) 0.062(2) 0.010(2) 0.001(2) 0.032(2)
C8 0.071(3) 0.066(3) 0.079(3) 0.022(2) 0.014(2) 0.022(2)
C9 0.074(3) 0.066(3) 0.062(3) 0.019(2) 0.012(2) 0.019(2)
C10 0.077(3) 0.078(3) 0.074(3) 0.020(2) 0.011(2) 0.028(3)
C11 0.077(3) 0.072(3) 0.066(3) 0.022(2) 0.013(2) 0.027(2)
C12 0.084(3) 0.071(3) 0.083(3) 0.027(3) 0.007(2) 0.025(3)
C13 0.129(4) 0.070(3) 0.067(3) 0.015(3) 0.005(3) 0.025(3)
C14 0.105(4) 0.092(3) 0.098(4) 0.043(3) 0.029(3) 0.052(3)
C15 0.091(4) 0.073(3) 0.065(3) 0.026(3) 0.001(3) 0.014(3)
C16 0.083(4) 0.097(4) 0.077(3) 0.012(3) 0.011(3) 0.022(3)
C17 0.092(4) 0.100(4) 0.102(4) 0.054(4) 0.020(3) 0.035(3)
C18 0.083(3) 0.073(3) 0.109(4) 0.034(3) 0.008(3) 0.030(3)
C19 0.087(4) 0.127(5) 0.112(4) 0.034(4) 0.023(3) 0.010(3)
C20 0.156(5) 0.077(3) 0.074(3) 0.018(3) -0.009(3) -0.003(3)
C21 0.116(5) 0.093(4) 0.125(4) 0.031(3) 0.034(4) 0.054(4)
C22 0.164(6) 0.066(3) 0.084(4) 0.017(3) 0.010(3) 0.016(3)
C23 0.134(5) 0.120(5) 0.096(4) 0.056(4) 0.047(4) 0.066(4)
C24 0.089(4) 0.124(5) 0.092(4) -0.012(4) 0.006(3) 0.046(4)
C26 0.096(5) 0.191(7) 0.167(6) -0.019(6) 0.036(4) 0.069(5)
C30 0.133(6) 0.132(6) 0.153(6) 0.033(5) 0.037(5) 0.086(5)

loop_
_atom_type_symbol
_atom_type_description
_atom_type_scat_dispersion_real
_atom_type_scat_dispersion_imag
_atom_type_scat_source
C C 0.0033 0.0016 'International Tables Vol C Tables 4.2.6.8 and 6.1.1.4'
H H 0.0000 0.0000 'International Tables Vol C Tables 4.2.6.8 and 6.1.1.4'
N N 0.0061 0.0033 'International Tables Vol C Tables 4.2.6.8 and 6.1.1.4'
O O 0.0106 0.0060 'International Tables Vol C Tables 4.2.6.8 and 6.1.1.4'
S S 0.1246 0.1234 'International Tables Vol C Tables 4.2.6.8 and 6.1.1.4'

loop_
_geom_angle_atom_site_label_1
_geom_angle_atom_site_label_2
_geom_angle_atom_site_label_3
_geom_angle
O2 S1 O3 119.30(19)
O2 S1 N5 109.17(17)
O3 S1 N5 103.20(17)
O2 S1 C7 107.50(19)
O3 S1 C7 108.88(19)
N5 S1 C7 108.4(2)
N6 C4 C9 116.4(4)
N6 C4 C15 123.8(4)
C9 C4 C15 119.7(4)
N6 N5 S1 115.8(3)
C4 N6 N5 117.8(3)
C10 C7 C21 120.0(5)
C10 C7 S1 120.7(4)
C21 C7 S1 119.2(4)
C12 C8 C14 116.8(4)
C12 C8 C11 118.4(4)
C14 C8 C11 124.5(4)
C11 C9 C4 117.9(4)
C11 C9 C13 125.3(4)
C4 C9 C13 116.7(4)
C7 C10 C16 119.5(5)
C9 C11 C8 128.7(4)
C18 C12 C8 121.2(5)
C9 C13 C20 111.7(4)
C23 C14 C8 121.7(5)
C19 C15 C4 110.4(5)
C19 C15 C22 113.6(5)
C4 C15 C22 112.2(4)
C24 C16 C10 121.7(5)
C23 C17 C18 119.5(5)
C12 C18 C17 120.6(5)
C22 C20 C13 110.3(5)
C30 C21 C7 118.8(5)
C20 C22 C15 111.9(5)
C14 C23 C17 120.2(5)
C30 C24 C16 116.7(6)
C30 C24 C26 123.6(7)
C16 C24 C26 119.7(7)
C21 C30 C24 123.3(6)

loop_
_geom_bond_atom_site_label_1
_geom_bond_atom_site_label_2
_geom_bond_distance
S1 O2 1.418(3)
S1 O3 1.433(3)
S1 N5 1.620(3)
S1 C7 1.751(5)
C4 N6 1.284(5)
C4 C9 1.467(5)
C4 C15 1.516(6)
N5 N6 1.399(4)
C7 C10 1.361(6)
C7 C21 1.380(6)
C8 C12 1.391(6)
C8 C14 1.390(6)
C8 C11 1.473(6)
C9 C11 1.349(6)
C9 C13 1.516(6)
C10 C16 1.383(6)
C12 C18 1.373(6)
C13 C20 1.517(7)
C14 C23 1.371(7)
C15 C19 1.494(7)
C15 C22 1.538(7)
C16 C24 1.376(8)
C17 C23 1.370(7)
C17 C18 1.367(7)
C20 C22 1.512(7)
C21 C30 1.363(8)
C24 C30 1.367(9)
C24 C26 1.504(8)
